data_2105401
loop_
_publ_author_name
'Schmid, S.'
'Wagner, T.'

_publ_section_title
;
 Structure of K Nb O B2 O5 - a commensurately modulated structure
;
_journal_name_full 'Acta Crystallographica B (39,1983-)'
_journal_page_first 361
_journal_page_last 366
_journal_volume 61
_journal_year 2005
_chemical_formula_sum 'B2 K Nb O6'
_chemical_name_systematic 'K Nb O B2 O5'
_space_group_IT_number 33
_symmetry_space_group_name_Hall 'P 2c -2ab'
_symmetry_space_group_name_H-M 'P b n 21'
_cell_angle_alpha 90
_cell_angle_beta 90
_cell_angle_gamma 90
_cell_formula_units_Z 16
_cell_length_a 7.3056
_cell_length_b 31.1632
_cell_length_c 9.1659
_cell_volume 2086.763
_citation_journal_id_ASTM ASBSDK
_cod_data_source_file boron_219.cif
_cod_data_source_block B2K1Nb1O6
_cod_original_sg_symbol_Hall 'P 2c -2n (y,-x,z)'
_cod_original_formula_sum 'B2 K1 Nb1 O6'
_cod_database_code 2105401

loop_
_symmetry_equiv_pos_as_xyz
x,y,z
-x,-y,z+1/2
x+1/2,-y+1/2,z+1/2
-x+1/2,y+1/2,z

loop_
_atom_site_label
_atom_site_type_symbol
_atom_site_fract_x
_atom_site_fract_y
_atom_site_fract_z
_atom_site_occupancy
_atom_site_U_iso_or_equiv
Nb1 Nb+5 0.03785 0.099635 0.66158 1 0.0
O7 O-2 0.2137 0.86917 0.5288 1 0.0
O11 O-2 0.2081 0.3449 0.7879 1 0.0
Nb4 Nb+5 0.01162 0.474595 0.66392 1 0.0
O13 O-2 0.1347 0.60389 0.8224 1 0.0
B2 B+3 0.3057 0.24716 0.8885 1 0.0
O4 O-2 0.1986 0.49345 0.5115 1 0.0
B3 B+3 0.334 0.36772 0.8646 1 0.0
O2 O-2 0.1874 0.24127 0.5296 1 0.0
K1 K+1 0.00601 0.06419 0.06652 1 0.0
B5 B+3 0.2889 0.61869 0.887 1 0.0
O8 O-2 0.1571 0.97204 0.4976 1 0.0
O18 O-2 0.0119 0.16999 0.6553 1 0.0
O6 O-2 0.176 0.73273 0.4844 1 0.0
B4 B+3 0.3417 0.5049 0.8734 1 0.0
O5 O-2 0.1597 0.60295 0.5163 1 0.0
B6 B+3 0.3612 0.74498 0.8616 1 0.0
B8 B+3 0.3268 0.99105 0.8767 1 0.0
O22 O-2 0.4612 0.24331 0.8032 1 0.0
O1 O-2 0.2063 0.11303 0.4914 1 0.0
B1 B+3 0.3809 0.12755 0.8633 1 0.0
O23 O-2 0.5117 0.3681 0.8053 1 0.0
B7 B+3 0.3306 0.87847 0.8841 1 0.0
O10 O-2 0.1416 0.23778 0.8274 1 0.0
O14 O-2 0.2348 0.72312 0.7864 1 0.0
O19 O-2 -0.0693 0.29562 0.6704 1 0.0
Nb2 Nb+5 -0.01804 0.225821 0.66236 1 0.0
Nb3 Nb+5 -0.01097 0.350713 0.66542 1 0.0
O17 O-2 0.0652 0.04323 0.659 1 0.0
O15 O-2 0.1661 0.86849 0.8275 1 0.0
K2 K+1 0.00937 0.18992 0.06582 1 0.0
O12 O-2 0.1841 0.49283 0.8121 1 0.0
O16 O-2 0.1913 0.97104 0.8025 1 0.0
O21 O-2 0.5534 0.11972 0.8035 1 0.0
O3 O-2 0.1425 0.3498 0.4868 1 0.0
K4 K+1 -0.00881 0.43877 0.05738 1 0.0
O24 O-2 0.5045 0.49294 0.8057 1 0.0
O20 O-2 0.0709 0.41939 0.6655 1 0.0
K3 K+1 0.0019 0.31374 0.05438 1 0.0
O9 O-2 0.2416 0.11112 0.7887 1 0.0
